data_4071978
loop_
_publ_author_name
'Manz, Thomas A.'
'Sharma, Shalini'
'Phomphrai, Khamphee'
'Novstrup, Krista A.'
'Fenwick, Andrew E.'
'Fanwick, Phillip E.'
'Medvedev, Grigori A.'
'Abu-Omar, Mahdi M.'
'Delgass, W. Nicholas'
'Thomson, Kendall T.'
'Caruthers, James M.'

_publ_section_title
;
 Quantitative Effects of Ion Pairing and Sterics on Chain Propagation
 Kinetics for 1-Hexene Polymerization Catalyzed by Mixed Cp&#x2032;/ArO
 Complexes
;
_journal_issue 21
_journal_name_full Organometallics
_journal_page_first 5504
_journal_paper_doi 10.1021/om8004993
_journal_volume 27
_journal_year 2008
_chemical_formula_moiety 'C20 H29 Br1 O1 Ti1'
_chemical_formula_sum 'C20 H29 Br O Ti'
_chemical_formula_weight 413.26
_chemical_name_systematic ' ?'
_space_group_IT_number 14
_symmetry_cell_setting monoclinic
_symmetry_space_group_name_Hall '-P 2ybc'
_symmetry_space_group_name_H-M 'P 1 21/c 1'
_atom_type_scat_source 'International Tables for Crystallography (Vol C)'
_cell_angle_alpha 90.00
_cell_angle_beta 105.287(3)
_cell_angle_gamma 90.00
_cell_formula_units_Z 4
_cell_length_a 14.5885(6)
_cell_length_b 8.0976(7)
_cell_length_c 17.6573(8)
_cell_measurement_reflns_used 26796
_cell_measurement_temperature 150
_cell_measurement_theta_max 27
_cell_measurement_theta_min 2
_cell_volume 2012.1(2)
_computing_cell_refinement DENZO/SCALEPACK_(Otwinowski,_1996)
_computing_data_collection Collect_(Nonius,_1998)
_computing_data_reduction DENZO/SCALEPACK_(Otwinowski,_1996)
_computing_molecular_graphics
;
    ORTEP (Johnson, 1976)
    PLATON (Spek, 1997)
;
_computing_structure_refinement SHELX97_(Sheldrick,_1997)
_computing_structure_solution PATTY_(DIRDIF99,_Beurskins,_1999)
_diffrn_ambient_temperature 150
_diffrn_measured_fraction_theta_full 0.9949
_diffrn_measured_fraction_theta_max 0.9949
_diffrn_measurement_device_type Nonius_KappaCCD
_diffrn_measurement_method \w
_diffrn_radiation_monochromator 'graphite 002'
_diffrn_radiation_type MO-K\a
_diffrn_radiation_wavelength 0.71073
_diffrn_reflns_av_R_equivalents 0.043
_diffrn_reflns_limit_h_max 19
_diffrn_reflns_limit_h_min 0
_diffrn_reflns_limit_k_max 10
_diffrn_reflns_limit_k_min 0
_diffrn_reflns_limit_l_max 22
_diffrn_reflns_limit_l_min -23
_diffrn_reflns_number 26796
_diffrn_reflns_theta_full 27.9
_diffrn_reflns_theta_max 27.86
_diffrn_reflns_theta_min 2.11
_exptl_absorpt_coefficient_mu 2.390
_exptl_absorpt_correction_T_max 0.3736
_exptl_absorpt_correction_T_min 0.3547
_exptl_absorpt_correction_type multi-scan
_exptl_absorpt_process_details Otwinowski_&_Minor,_1997
_exptl_crystal_colour_lustre metallic
_exptl_crystal_colour_modifier light
_exptl_crystal_colour_primary orange
_exptl_crystal_density_diffrn 1.36
_exptl_crystal_description chunk
_exptl_crystal_F_000 856
_exptl_crystal_size_max 0.46
_exptl_crystal_size_mid 0.44
_exptl_crystal_size_min 0.41
_refine_diff_density_max 1.05
_refine_diff_density_min -0.55
_refine_ls_extinction_method none
_refine_ls_goodness_of_fit_ref 1.055
_refine_ls_hydrogen_treatment constr
_refine_ls_matrix_type full
_refine_ls_number_parameters 217
_refine_ls_number_reflns 4769
_refine_ls_number_restraints 0
_refine_ls_R_factor_all 0.054
_refine_ls_R_factor_gt 0.039
_refine_ls_shift/su_max 0.001
_refine_ls_structure_factor_coef Fsqd
_refine_ls_weighting_details '1/[\s^2^(Fo^2^)+(0.0759P)^2^+0.0000P] where P=(Fo^2^+2Fc^2^)/3  '
_refine_ls_weighting_scheme calc
_refine_ls_wR_factor_gt 0.111
_refine_ls_wR_factor_ref 0.118
_reflns_number_gt 3658
_reflns_number_total 4777
_reflns_threshold_expression >2.0\s(I)
_cod_data_source_file om8004993_si_003.cif
_cod_data_source_block KP8
_cod_depositor_comments
;
The following automatic conversions were performed:

'_refine_ls_weighting_scheme' value 'calc ' changed to 'calc'
according to /home/saulius/struct/CIF-dictionaries/cif_core.dic
dictionary named 'cif_core.dic' version 2.4.1 from 2010-06-29.

Automatic conversion script
Id: cif_fix_values 1715 2011-07-08 13:25:40Z adriana 
;
_cod_original_formula_sum 'C20 H29 Br1 O1 Ti1'
_cod_database_code 4071978

loop_
_symmetry_equiv_pos_as_xyz
'x, y, z'
'-x, y+1/2, -z+1/2'
'-x, -y, -z'
'x, -y-1/2, z-1/2'

loop_
_atom_site_label
_atom_site_type_symbol
_atom_site_fract_x
_atom_site_fract_y
_atom_site_fract_z
_atom_site_U_iso_or_equiv
_atom_site_adp_type
_atom_site_occupancy
_atom_site_symmetry_multiplicity
_atom_site_calc_flag
_atom_site_refinement_flags
Br(84) Br -0.00896(2) 0.04760(4) 0.220087(17) 0.04367(12) Uani 1 1 d .
Ti Ti 0.33370(3) -0.53061(5) 0.07992(2) 0.02506(12) Uani 1 1 d .
O(8) O 0.28246(12) -0.3584(2) 0.12002(10) 0.0301(4) Uani 1 1 d .
C(1) C 0.2196(2) 0.2999(3) -0.00459(16) 0.0400(6) Uani 1 1 d .
C(2) C 0.19796(18) 0.3061(3) 0.06853(16) 0.0358(6) Uani 1 1 d .
C(3) C 0.27362(18) 0.2286(3) 0.12454(14) 0.0312(5) Uani 1 1 d .
C(4) C 0.34086(18) 0.1750(3) 0.08507(15) 0.0335(6) Uani 1 1 d .
C(5) C 0.3075(2) 0.2202(3) 0.00536(15) 0.0391(6) Uani 1 1 d .
C(6) C 0.47243(16) -0.5458(3) 0.16009(14) 0.0288(5) Uani 1 1 d .
C(7) C 0.36853(15) -0.4101(3) -0.02115(12) 0.0220(4) Uani 1 1 d .
C(11) C 0.1554(3) 0.3581(5) -0.0819(2) 0.0672(11) Uani 1 1 d .
C(12) C 0.1086(2) 0.3744(4) 0.0836(2) 0.0589(9) Uani 1 1 d .
C(13) C 0.2814(2) 0.1994(4) 0.20958(16) 0.0454(7) Uani 1 1 d .
C(14) C 0.4269(2) 0.0697(4) 0.1203(2) 0.0546(9) Uani 1 1 d .
C(15) C 0.3565(3) 0.1793(5) -0.0575(2) 0.0709(11) Uani 1 1 d .
C(81) C 0.21910(17) -0.2631(3) 0.14349(14) 0.0271(5) Uani 1 1 d .
C(82) C 0.15537(17) -0.1661(3) 0.08685(14) 0.0300(5) Uani 1 1 d .
C(83) C 0.08769(18) -0.0744(3) 0.11122(15) 0.0323(5) Uani 1 1 d .
C(84) C 0.08453(18) -0.0779(3) 0.18871(16) 0.0319(5) Uani 1 1 d .
C(85) C 0.15002(17) -0.1682(3) 0.24449(15) 0.0294(5) Uani 1 1 d .
C(86) C 0.21815(17) -0.2620(3) 0.22215(14) 0.0287(5) Uani 1 1 d .
C(87) C 0.1620(2) -0.1608(4) 0.00345(15) 0.0393(6) Uani 1 1 d .
C(88) C 0.2909(2) -0.3583(4) 0.28263(15) 0.0411(6) Uani 1 1 d .
H(6A) H 0.4994 -0.4347 0.1705 0.043 Uiso 1 1 calc R
H(6B) H 0.5137 -0.6137 0.1370 0.043 Uiso 1 1 calc R
H(6C) H 0.4676 -0.5961 0.2094 0.043 Uiso 1 1 calc R
H(7A) H 0.3106 -0.3985 -0.0641 0.033 Uiso 1 1 calc R
H(7B) H 0.4148 -0.4776 -0.0387 0.033 Uiso 1 1 calc R
H(7C) H 0.3957 -0.3007 -0.0055 0.033 Uiso 1 1 calc R
H(83) H 0.0433 -0.0090 0.0743 0.039 Uiso 1 1 calc R
H(85) H 0.1483 -0.1659 0.2979 0.035 Uiso 1 1 calc R
H(11A) H 0.1942 0.3946 -0.1164 0.101 Uiso 1 1 calc R
H(11B) H 0.1163 0.4502 -0.0725 0.101 Uiso 1 1 calc R
H(11C) H 0.1142 0.2671 -0.1070 0.101 Uiso 1 1 calc R
H(12A) H 0.0937 0.4812 0.0571 0.088 Uiso 1 1 calc R
H(12B) H 0.1178 0.3892 0.1402 0.088 Uiso 1 1 calc R
H(12C) H 0.0560 0.2974 0.0634 0.088 Uiso 1 1 calc R
H(13A) H 0.2809 0.0804 0.2195 0.068 Uiso 1 1 calc R
H(13B) H 0.2276 0.2515 0.2237 0.068 Uiso 1 1 calc R
H(13C) H 0.3409 0.2471 0.2413 0.068 Uiso 1 1 calc R
H(14A) H 0.4075 -0.0461 0.1208 0.082 Uiso 1 1 calc R
H(14B) H 0.4563 0.1062 0.1742 0.082 Uiso 1 1 calc R
H(14C) H 0.4728 0.0806 0.0888 0.082 Uiso 1 1 calc R
H(15A) H 0.4211 0.2246 -0.0429 0.106 Uiso 1 1 calc R
H(15B) H 0.3208 0.2276 -0.1075 0.106 Uiso 1 1 calc R
H(15C) H 0.3594 0.0591 -0.0631 0.106 Uiso 1 1 calc R
H(87A) H 0.1394 -0.2657 -0.0225 0.059 Uiso 1 1 calc R
H(87B) H 0.2282 -0.1430 0.0028 0.059 Uiso 1 1 calc R
H(87C) H 0.1226 -0.0703 -0.0244 0.059 Uiso 1 1 calc R
H(88A) H 0.2898 -0.3223 0.3354 0.062 Uiso 1 1 calc R
H(88B) H 0.3543 -0.3387 0.2751 0.062 Uiso 1 1 calc R
H(88C) H 0.2760 -0.4763 0.2767 0.062 Uiso 1 1 calc R

loop_
_atom_site_aniso_label
_atom_site_aniso_U_11
_atom_site_aniso_U_22
_atom_site_aniso_U_33
_atom_site_aniso_U_12
_atom_site_aniso_U_13
_atom_site_aniso_U_23
Br(84) 0.03707(18) 0.0486(2) 0.04707(19) 0.01153(12) 0.01419(13) -0.00856(12)
Ti 0.0222(2) 0.0295(2) 0.0240(2) 0.00062(16) 0.00700(16) -0.00146(16)
O(8) 0.0275(8) 0.0310(9) 0.0327(9) 0.0007(7) 0.0092(7) -0.0018(7)
C(1) 0.0403(15) 0.0350(14) 0.0347(14) -0.0078(12) -0.0079(11) 0.0021(11)
C(2) 0.0270(13) 0.0283(12) 0.0500(16) -0.0062(10) 0.0067(11) -0.0001(11)
C(3) 0.0327(13) 0.0264(12) 0.0326(13) -0.0034(10) 0.0053(10) -0.0022(10)
C(4) 0.0366(14) 0.0275(12) 0.0324(13) 0.0046(10) 0.0022(11) -0.0066(10)
C(5) 0.0501(16) 0.0355(14) 0.0294(13) -0.0030(12) 0.0062(11) -0.0087(11)
C(6) 0.0215(11) 0.0381(14) 0.0268(12) 0.0048(10) 0.0066(9) -0.0006(9)
C(7) 0.0173(10) 0.0376(12) 0.0143(9) 0.0059(9) 0.0096(8) -0.0005(8)
C(11) 0.066(2) 0.061(2) 0.0511(19) -0.0162(18) -0.0269(17) 0.0098(16)
C(12) 0.0310(15) 0.0430(17) 0.105(3) -0.0025(13) 0.0210(17) 0.0019(18)
C(13) 0.0597(19) 0.0389(15) 0.0402(15) -0.0122(14) 0.0179(14) 0.0012(12)
C(14) 0.0496(18) 0.0435(16) 0.064(2) 0.0201(14) 0.0025(15) -0.0069(14)
C(15) 0.107(3) 0.064(2) 0.048(2) 0.001(2) 0.033(2) -0.0221(17)
C(81) 0.0250(11) 0.0225(11) 0.0345(13) -0.0024(9) 0.0092(9) -0.0031(9)
C(82) 0.0294(12) 0.0298(12) 0.0303(12) 0.0001(10) 0.0069(10) 0.0005(10)
C(83) 0.0283(12) 0.0323(12) 0.0347(13) 0.0043(10) 0.0057(10) -0.0013(10)
C(84) 0.0279(12) 0.0309(12) 0.0382(14) 0.0014(10) 0.0113(10) -0.0047(10)
C(85) 0.0318(13) 0.0245(11) 0.0337(13) -0.0047(9) 0.0118(10) -0.0036(9)
C(86) 0.0293(12) 0.0243(11) 0.0319(13) -0.0029(9) 0.0071(10) -0.0010(9)
C(87) 0.0421(15) 0.0429(15) 0.0328(14) 0.0094(12) 0.0095(11) 0.0045(11)
C(88) 0.0478(16) 0.0420(15) 0.0316(13) 0.0125(13) 0.0073(11) -0.0009(11)

loop_
_atom_type_symbol
_atom_type_radius_bond
Br 1.14
Ti 1.32
O 0.73
C 0.77
H 0.32

loop_
_geom_angle_atom_site_label_1
_geom_angle_atom_site_label_2
_geom_angle_atom_site_label_3
_geom_angle
_geom_angle_site_symmetry_1
_geom_angle_site_symmetry_3
O(8) Ti C(6) 101.59(8) . .
O(8) Ti C(7) 100.50(8) . .
C(6) Ti C(7) 100.40(9) . .
O(8) Ti C(2) 92.37(9) . 1_545
C(6) Ti C(2) 130.73(9) . 1_545
C(7) Ti C(2) 123.30(9) . 1_545
O(8) Ti C(3) 106.14(9) . 1_545
C(6) Ti C(3) 95.81(9) . 1_545
C(7) Ti C(3) 145.19(9) . 1_545
C(2) Ti C(3) 35.14(9) 1_545 1_545
O(8) Ti C(1) 113.56(9) . 1_545
C(6) Ti C(1) 140.26(10) . 1_545
C(7) Ti C(1) 91.15(9) . 1_545
C(2) Ti C(1) 34.84(10) 1_545 1_545
C(3) Ti C(1) 57.86(9) 1_545 1_545
O(8) Ti C(5) 147.60(9) . 1_545
C(6) Ti C(5) 107.56(10) . 1_545
C(7) Ti C(5) 88.02(9) . 1_545
C(2) Ti C(5) 57.77(10) 1_545 1_545
C(3) Ti C(5) 57.64(9) 1_545 1_545
C(1) Ti C(5) 34.43(10) 1_545 1_545
O(8) Ti C(4) 140.55(9) . 1_545
C(6) Ti C(4) 83.88(9) . 1_545
C(7) Ti C(4) 117.08(9) . 1_545
C(2) Ti C(4) 57.84(9) 1_545 1_545
C(3) Ti C(4) 34.65(9) 1_545 1_545
C(1) Ti C(4) 57.30(9) 1_545 1_545
C(5) Ti C(4) 34.39(9) 1_545 1_545
C(81) O(8) Ti 161.08(16) . .
C(5) C(1) C(2) 108.6(2) . .
C(5) C(1) C(11) 125.7(3) . .
C(2) C(1) C(11) 125.5(3) . .
C(5) C(1) Ti 73.74(15) . 1_565
C(2) C(1) Ti 72.00(14) . 1_565
C(11) C(1) Ti 123.7(2) . 1_565
C(1) C(2) C(3) 107.6(2) . .
C(1) C(2) C(12) 126.2(3) . .
C(3) C(2) C(12) 126.2(3) . .
C(1) C(2) Ti 73.16(15) . 1_565
C(3) C(2) Ti 72.88(14) . 1_565
C(12) C(2) Ti 121.98(19) . 1_565
C(4) C(3) C(2) 107.8(2) . .
C(4) C(3) C(13) 124.6(2) . .
C(2) C(3) C(13) 127.5(3) . .
C(4) C(3) Ti 73.82(15) . 1_565
C(2) C(3) Ti 71.98(14) . 1_565
C(13) C(3) Ti 122.02(17) . 1_565
C(5) C(4) C(3) 108.1(2) . .
C(5) C(4) C(14) 126.1(3) . .
C(3) C(4) C(14) 125.4(3) . .
C(5) C(4) Ti 72.73(15) . 1_565
C(3) C(4) Ti 71.53(14) . 1_565
C(14) C(4) Ti 127.1(2) . 1_565
C(1) C(5) C(4) 107.9(2) . .
C(1) C(5) C(15) 127.1(3) . .
C(4) C(5) C(15) 124.9(3) . .
C(1) C(5) Ti 71.83(15) . 1_565
C(4) C(5) Ti 72.88(14) . 1_565
C(15) C(5) Ti 123.7(2) . 1_565
O(8) C(81) C(86) 119.8(2) . .
O(8) C(81) C(82) 118.5(2) . .
C(86) C(81) C(82) 121.7(2) . .
C(83) C(82) C(81) 117.8(2) . .
C(83) C(82) C(87) 121.5(2) . .
C(81) C(82) C(87) 120.7(2) . .
C(84) C(83) C(82) 120.5(2) . .
C(83) C(84) C(85) 121.2(2) . .
C(83) C(84) Br(84) 119.52(19) . .
C(85) C(84) Br(84) 119.27(19) . .
C(84) C(85) C(86) 119.8(2) . .
C(85) C(86) C(81) 118.9(2) . .
C(85) C(86) C(88) 120.3(2) . .
C(81) C(86) C(88) 120.8(2) . .

loop_
_geom_bond_atom_site_label_1
_geom_bond_atom_site_label_2
_geom_bond_distance
_geom_bond_site_symmetry_2
Br(84) C(84) 1.897(2) .
Ti O(8) 1.8122(17) .
Ti C(6) 2.146(2) .
Ti C(7) 2.208(2) .
Ti C(2) 2.345(2) 1_545
Ti C(3) 2.357(3) 1_545
Ti C(1) 2.360(3) 1_545
Ti C(5) 2.385(3) 1_545
Ti C(4) 2.387(3) 1_545
O(8) C(81) 1.350(3) .
C(1) C(5) 1.404(4) .
C(1) C(2) 1.409(4) .
C(1) C(11) 1.513(4) .
C(2) C(3) 1.420(4) .
C(2) C(12) 1.503(4) .
C(3) C(4) 1.413(4) .
C(3) C(13) 1.494(4) .
C(4) C(5) 1.411(4) .
C(4) C(14) 1.509(4) .
C(5) C(15) 1.508(4) .
C(81) C(86) 1.393(3) .
C(81) C(82) 1.411(3) .
C(82) C(83) 1.391(3) .
C(82) C(87) 1.501(4) .
C(83) C(84) 1.381(4) .
C(84) C(85) 1.386(4) .
C(85) C(86) 1.388(3) .
C(86) C(88) 1.509(4) .

loop_
_geom_torsion_atom_site_label_1
_geom_torsion_atom_site_label_2
_geom_torsion_atom_site_label_3
_geom_torsion_atom_site_label_4
_geom_torsion
_geom_torsion_site_symmetry_1
_geom_torsion_site_symmetry_4
C(6) Ti O(8) C(81) -139.9(5) . .
C(7) Ti O(8) C(81) 117.0(5) . .
C(2) Ti O(8) C(81) -7.5(5) 1_545 .
C(3) Ti O(8) C(81) -40.3(5) 1_545 .
C(1) Ti O(8) C(81) 21.1(5) 1_545 .
C(5) Ti O(8) C(81) 14.0(6) 1_545 .
C(4) Ti O(8) C(81) -45.5(5) 1_545 .
C(5) C(1) C(2) C(3) -0.1(3) . .
C(11) C(1) C(2) C(3) 175.7(3) . .
Ti C(1) C(2) C(3) -65.27(17) 1_565 .
C(5) C(1) C(2) C(12) -177.2(3) . .
C(11) C(1) C(2) C(12) -1.4(4) . .
Ti C(1) C(2) C(12) 117.7(3) 1_565 .
C(5) C(1) C(2) Ti 65.15(19) . 1_565
C(11) C(1) C(2) Ti -119.0(3) . 1_565
C(1) C(2) C(3) C(4) -0.2(3) . .
C(12) C(2) C(3) C(4) 176.9(3) . .
Ti C(2) C(3) C(4) -65.66(18) 1_565 .
C(1) C(2) C(3) C(13) -177.6(2) . .
C(12) C(2) C(3) C(13) -0.5(4) . .
Ti C(2) C(3) C(13) 116.9(3) 1_565 .
C(1) C(2) C(3) Ti 65.45(18) . 1_565
C(12) C(2) C(3) Ti -117.5(3) . 1_565
C(2) C(3) C(4) C(5) 0.5(3) . .
C(13) C(3) C(4) C(5) 177.9(2) . .
Ti C(3) C(4) C(5) -63.99(19) 1_565 .
C(2) C(3) C(4) C(14) -172.7(3) . .
C(13) C(3) C(4) C(14) 4.8(4) . .
Ti C(3) C(4) C(14) 122.9(3) 1_565 .
C(2) C(3) C(4) Ti 64.44(17) . 1_565
C(13) C(3) C(4) Ti -118.1(2) . 1_565
C(2) C(1) C(5) C(4) 0.4(3) . .
C(11) C(1) C(5) C(4) -175.4(3) . .
Ti C(1) C(5) C(4) 64.42(19) 1_565 .
C(2) C(1) C(5) C(15) 177.1(3) . .
C(11) C(1) C(5) C(15) 1.3(5) . .
Ti C(1) C(5) C(15) -118.9(3) 1_565 .
C(2) C(1) C(5) Ti -64.02(18) . 1_565
C(11) C(1) C(5) Ti 120.2(3) . 1_565
C(3) C(4) C(5) C(1) -0.5(3) . .
C(14) C(4) C(5) C(1) 172.5(3) . .
Ti C(4) C(5) C(1) -63.74(19) 1_565 .
C(3) C(4) C(5) C(15) -177.3(3) . .
C(14) C(4) C(5) C(15) -4.2(5) . .
Ti C(4) C(5) C(15) 119.5(3) 1_565 .
C(3) C(4) C(5) Ti 63.21(18) . 1_565
C(14) C(4) C(5) Ti -123.7(3) . 1_565
Ti O(8) C(81) C(86) 97.7(5) . .
Ti O(8) C(81) C(82) -82.5(5) . .
O(8) C(81) C(82) C(83) 177.1(2) . .
C(86) C(81) C(82) C(83) -3.1(4) . .
O(8) C(81) C(82) C(87) -3.8(4) . .
C(86) C(81) C(82) C(87) 176.0(2) . .
C(81) C(82) C(83) C(84) 0.8(4) . .
C(87) C(82) C(83) C(84) -178.3(2) . .
C(82) C(83) C(84) C(85) 2.0(4) . .
C(82) C(83) C(84) Br(84) -179.71(19) . .
C(83) C(84) C(85) C(86) -2.4(4) . .
Br(84) C(84) C(85) C(86) 179.30(18) . .
C(84) C(85) C(86) C(81) 0.0(3) . .
C(84) C(85) C(86) C(88) 178.9(2) . .
O(8) C(81) C(86) C(85) -177.5(2) . .
C(82) C(81) C(86) C(85) 2.8(4) . .
O(8) C(81) C(86) C(88) 3.7(4) . .
C(82) C(81) C(86) C(88) -176.1(2) . .
